data_1517571
loop_
_publ_author_name
'Lu Liu'
'Yanhua Liu'
'Gang Han'
'Dongqing Wu'
'Hongwei Hou'
'Yaoting Fan'

_publ_section_title
;
 A series of 2D coordination complexes constructed from a flexible
 bis(methylbenzimidazole) ligand and different dicarboxylates
;
_journal_name_full
;
Inorganica Chimica Acta
;
_journal_page_first 25
_journal_page_last 34
_journal_volume 403
_journal_year 2013
_chemical_formula_moiety 'C68 H76 Cd2 N8 O8'
_chemical_formula_sum 'C68 H76 Cd2 N8 O8'
_chemical_formula_weight 1358.17
_space_group_IT_number 33
_symmetry_cell_setting orthorhombic
_symmetry_space_group_name_Hall 'P 2c -2n'
_symmetry_space_group_name_H-M 'P n a 21'
_atom_sites_solution_hydrogens geom
_atom_sites_solution_primary direct
_atom_sites_solution_secondary difmap
_cell_angle_alpha 90.00
_cell_angle_beta 90.00
_cell_angle_gamma 90.00
_cell_formula_units_Z 4
_cell_length_a 19.072(4)
_cell_length_b 17.965(4)
_cell_length_c 19.204(4)
_cell_measurement_temperature 293(2)
_cell_volume 6580(2)
_computing_structure_refinement 'SHELXL-97 (Sheldrick, 1997)'
_computing_structure_solution 'SHELXS-97 (Sheldrick, 1990)'
_diffrn_ambient_temperature 293(2)
_diffrn_measured_fraction_theta_full 0.999
_diffrn_measured_fraction_theta_max 0.999
_diffrn_radiation_monochromator graphite
_diffrn_radiation_source 'fine-focus sealed tube'
_diffrn_radiation_type MoK\a
_diffrn_radiation_wavelength 0.71073
_diffrn_reflns_av_R_equivalents 0.0927
_diffrn_reflns_av_sigmaI/netI 0.0721
_diffrn_reflns_limit_h_max 22
_diffrn_reflns_limit_h_min -22
_diffrn_reflns_limit_k_max 21
_diffrn_reflns_limit_k_min -21
_diffrn_reflns_limit_l_max 22
_diffrn_reflns_limit_l_min -22
_diffrn_reflns_number 64814
_diffrn_reflns_theta_full 25.00
_diffrn_reflns_theta_max 25.00
_diffrn_reflns_theta_min 1.88
_exptl_absorpt_coefficient_mu 0.706
_exptl_absorpt_correction_T_max 0.8835
_exptl_absorpt_correction_T_min 0.8718
_exptl_absorpt_correction_type multi-scan
_exptl_crystal_density_diffrn 1.371
_exptl_crystal_density_method 'not measured'
_exptl_crystal_F_000 2800
_exptl_crystal_size_max 0.20
_exptl_crystal_size_mid 0.20
_exptl_crystal_size_min 0.18
_refine_diff_density_max 1.482
_refine_diff_density_min -0.509
_refine_diff_density_rms 0.093
_refine_ls_abs_structure_details 'Flack H D (1983), Acta Cryst. A39, 876-881'
_refine_ls_abs_structure_Flack 0.00(5)
_refine_ls_extinction_method none
_refine_ls_goodness_of_fit_ref 1.197
_refine_ls_hydrogen_treatment mixed
_refine_ls_matrix_type full
_refine_ls_number_parameters 786
_refine_ls_number_reflns 11591
_refine_ls_number_restraints 38
_refine_ls_restrained_S_all 1.203
_refine_ls_R_factor_all 0.0960
_refine_ls_R_factor_gt 0.0845
_refine_ls_shift/su_max 0.007
_refine_ls_shift/su_mean 0.000
_refine_ls_structure_factor_coef Fsqd
_refine_ls_weighting_details 'calc w=1/[\s^2^(Fo^2^)+(0.0774P)^2^+3.6365P] where P=(Fo^2^+2Fc^2^)/3'
_refine_ls_weighting_scheme calc
_refine_ls_wR_factor_gt 0.1816
_refine_ls_wR_factor_ref 0.1899
_reflns_number_gt 10172
_reflns_number_total 11591
_reflns_threshold_expression >2sigma(I)
_cod_data_source_file ICA-2013-403-25-34-1.cif
_cod_data_source_block b
_cod_database_code 1517571

loop_
_symmetry_equiv_pos_as_xyz
'x, y, z'
'-x, -y, z+1/2'
'x+1/2, -y+1/2, z'
'-x+1/2, y+1/2, z+1/2'

loop_
_atom_site_label
_atom_site_type_symbol
_atom_site_fract_x
_atom_site_fract_y
_atom_site_fract_z
_atom_site_U_iso_or_equiv
_atom_site_adp_type
_atom_site_occupancy
_atom_site_symmetry_multiplicity
_atom_site_calc_flag
_atom_site_refinement_flags
Cd1 Cd 0.22206(4) 0.67024(4) 0.08139(4) 0.0441(2) Uani 1 1 d .
Cd2 Cd 0.29745(4) 0.17559(4) 0.04912(4) 0.0452(2) Uani 1 1 d .
N1 N 0.1755(5) 0.6471(5) 0.1898(4) 0.050(2) Uani 1 1 d .
N2 N 0.1692(4) 0.6031(5) 0.2983(4) 0.0431(19) Uani 1 1 d .
N3 N 0.3380(5) 0.6463(5) 0.1087(5) 0.052(2) Uani 1 1 d .
N4 N 0.4509(5) 0.6581(5) 0.1373(5) 0.056(2) Uani 1 1 d .
N5 N 0.3023(5) 0.1952(5) 0.1674(5) 0.051(2) Uani 1 1 d .
N6 N 0.2637(7) 0.2217(6) 0.2737(5) 0.073(3) Uani 1 1 d .
N7 N 0.4117(4) 0.1493(4) 0.0249(4) 0.0426(19) Uani 1 1 d .
N8 N 0.5207(4) 0.1688(5) -0.0109(5) 0.048(2) Uani 1 1 d .
C5 C 0.4609(6) 0.2010(5) 0.0125(5) 0.050(3) Uani 1 1 d .
C6 C 0.4399(4) 0.0797(5) 0.0078(5) 0.036(2) Uani 1 1 d .
C9 C 0.4119(6) 0.0093(6) 0.0111(6) 0.060(3) Uani 1 1 d .
H9 H 0.3664 0.0015 0.0268 0.073 Uiso 1 1 calc R
C13 C 0.2242(5) 0.5669(5) -0.0190(5) 0.042(2) Uani 1 1 d .
C14 C 0.2366(5) 0.4997(5) -0.0638(5) 0.040(2) Uani 1 1 d .
C17 C 0.4356(6) 0.5846(8) 0.1465(6) 0.069(4) Uani 1 1 d .
C18 C 0.4748(8) 0.5235(8) 0.1645(7) 0.081(4) Uani 1 1 d .
H18 H 0.5222 0.5283 0.1751 0.097 Uiso 1 1 calc R
C19 C 0.4433(9) 0.4561(9) 0.1665(8) 0.100(6) Uani 1 1 d .
H19 H 0.4692 0.4138 0.1773 0.120 Uiso 1 1 calc R
C20 C 0.2419(5) 0.5048(5) -0.1357(5) 0.041(2) Uani 1 1 d .
H20 H 0.2343 0.5505 -0.1570 0.049 Uiso 1 1 calc R
C21 C 0.2578(5) 0.4445(5) -0.1761(5) 0.039(2) Uani 1 1 d .
C22 C 0.2688(5) 0.3759(6) -0.1419(5) 0.049(3) Uani 1 1 d .
H22 H 0.2813 0.3343 -0.1680 0.058 Uiso 1 1 calc RD
C23 C 0.2617(5) 0.3692(5) -0.0723(5) 0.036(2) Uani 1 1 d .
C24 C 0.4532(7) 0.2816(6) 0.0256(7) 0.074(4) Uani 1 1 d .
H24A H 0.4460 0.3070 -0.0177 0.111 Uiso 1 1 calc R
H24B H 0.4950 0.3002 0.0475 0.111 Uiso 1 1 calc R
H24C H 0.4138 0.2900 0.0557 0.111 Uiso 1 1 calc R
C25 C 0.2614(10) 0.4513(11) -0.2552(7) 0.098(4) Uani 1 1 d U
C26 C 0.1610(4) 0.7970(5) 0.0351(5) 0.041(2) Uani 1 1 d .
C27 C 0.2459(4) 0.4308(5) -0.0324(5) 0.036(2) Uani 1 1 d .
H27 H 0.2414 0.4261 0.0156 0.043 Uiso 1 1 calc R
C28 C 0.2070(6) 0.6396(6) 0.2518(5) 0.050(3) Uani 1 1 d .
C29 C 0.5847(5) 0.2059(7) -0.0366(6) 0.065(3) Uani 1 1 d .
H29A H 0.6255 0.1800 -0.0187 0.078 Uiso 1 1 calc R
H29B H 0.5860 0.2565 -0.0190 0.078 Uiso 1 1 calc R
C30 C 0.4537(7) -0.0497(7) -0.0098(7) 0.070(4) Uani 1 1 d .
H30 H 0.4369 -0.0982 -0.0083 0.083 Uiso 1 1 calc R
C31 C 0.5184(7) 0.6893(8) 0.1599(7) 0.077(4) Uani 1 1 d .
H31A H 0.5252 0.7373 0.1378 0.092 Uiso 1 1 calc R
H31B H 0.5560 0.6567 0.1449 0.092 Uiso 1 1 calc R
C32 C 0.5222(7) 0.6989(9) 0.2381(7) 0.076(4) Uani 1 1 d .
H32A H 0.5210 0.6497 0.2589 0.091 Uiso 1 1 calc R
H32B H 0.5675 0.7204 0.2491 0.091 Uiso 1 1 calc R
C33 C 0.2761(5) 0.2955(6) -0.0367(5) 0.046(2) Uani 1 1 d .
C34 C 0.1353(4) 0.8714(5) 0.0114(4) 0.036(2) Uani 1 1 d .
C35 C 0.0723(4) 0.8773(5) -0.0215(4) 0.036(2) Uani 1 1 d .
H35 H 0.0458 0.8347 -0.0294 0.043 Uiso 1 1 calc R
C36 C 0.1760(5) 0.9354(5) 0.0246(5) 0.037(2) Uani 1 1 d .
H36 H 0.2198 0.9315 0.0455 0.045 Uiso 1 1 calc R
C37 C 0.1495(5) 1.0035(5) 0.0059(5) 0.039(2) Uani 1 1 d .
C38 C 0.0864(5) 1.0089(6) -0.0290(6) 0.050(3) Uani 1 1 d .
H38 H 0.0704 1.0554 -0.0430 0.060 Uiso 1 1 calc R
C40 C 0.1075(6) 0.5820(6) 0.2664(5) 0.052(3) Uani 1 1 d .
C41 C 0.1913(6) 0.5788(6) 0.3689(5) 0.056(3) Uani 1 1 d .
H41A H 0.1559 0.5934 0.4025 0.067 Uiso 1 1 calc R
H41B H 0.2348 0.6036 0.3812 0.067 Uiso 1 1 calc R
C42 C 0.0466(5) 0.9465(5) -0.0437(5) 0.042(2) Uani 1 1 d .
C43 C -0.0226(5) 0.9511(6) -0.0861(6) 0.054(3) Uani 1 1 d .
C44 C 0.1937(6) 1.0721(6) 0.0196(6) 0.050(3) Uani 1 1 d .
C47 C 0.3653(7) 0.5772(6) 0.1301(5) 0.056(3) Uani 1 1 d .
C48 C 0.3909(6) 0.6933(6) 0.1140(6) 0.057(3) Uani 1 1 d .
C49 C 0.3903(7) 0.7742(6) 0.0966(7) 0.078(4) Uani 1 1 d .
H49A H 0.3921 0.7803 0.0469 0.116 Uiso 1 1 calc R
H49B H 0.4304 0.7979 0.1173 0.116 Uiso 1 1 calc R
H49C H 0.3482 0.7966 0.1143 0.116 Uiso 1 1 calc R
C50 C 0.4674(6) 0.7449(8) 0.2725(7) 0.074(4) Uani 1 1 d .
H50A H 0.4218 0.7259 0.2589 0.089 Uiso 1 1 calc R
H50B H 0.4710 0.7954 0.2549 0.089 Uiso 1 1 calc R
C51 C 0.5088(6) 0.0937(5) -0.0147(5) 0.047(3) Uani 1 1 d .
C52 C 0.5235(9) -0.0345(7) -0.0337(7) 0.084(5) Uani 1 1 d .
H52 H 0.5510 -0.0743 -0.0482 0.100 Uiso 1 1 calc R
C54 C 0.3579(7) 0.1910(5) 0.2128(6) 0.055(3) Uani 1 1 d .
C55 C 0.4278(8) 0.1722(7) 0.2035(7) 0.071(4) Uani 1 1 d .
H55 H 0.4447 0.1600 0.1596 0.086 Uiso 1 1 calc R
C56 C 0.2470(7) 0.2133(6) 0.2034(6) 0.059(3) Uani 1 1 d .
C57 C 0.2019(7) 0.4947(7) 0.3723(6) 0.065(3) Uani 1 1 d .
H57A H 0.2187 0.4817 0.4184 0.078 Uiso 1 1 calc R
H57B H 0.1569 0.4705 0.3658 0.078 Uiso 1 1 calc R
C58 C 0.2523(9) 0.4649(7) 0.3193(10) 0.099(4) Uani 1 1 d U
H58A H 0.2976 0.4889 0.3250 0.118 Uiso 1 1 calc R
H58B H 0.2353 0.4758 0.2728 0.118 Uiso 1 1 calc R
C59 C 0.2604(10) 0.3788(9) 0.3287(10) 0.112(4) Uani 1 1 d U
H59A H 0.2907 0.3614 0.2916 0.135 Uiso 1 1 calc R
H59B H 0.2854 0.3708 0.3720 0.135 Uiso 1 1 calc R
C60 C 0.2044(10) 0.3343(9) 0.3296(12) 0.120(5) Uani 1 1 d U
H60A H 0.1752 0.3477 0.2902 0.144 Uiso 1 1 calc R
H60B H 0.1779 0.3459 0.3714 0.144 Uiso 1 1 calc R
C61 C 0.2151(9) 0.2473(8) 0.3275(8) 0.099(5) Uani 1 1 d .
H61A H 0.2324 0.2310 0.3725 0.119 Uiso 1 1 calc R
H61B H 0.1699 0.2238 0.3200 0.119 Uiso 1 1 calc R
C63 C 0.3339(7) 0.2066(7) 0.2791(6) 0.061(3) Uani 1 1 d .
C64 C 0.3758(10) 0.2067(7) 0.3385(7) 0.081(5) Uani 1 1 d .
H64 H 0.3574 0.2163 0.3825 0.098 Uiso 1 1 calc R
C65 C 0.4446(10) 0.1919(9) 0.3287(7) 0.091(5) Uani 1 1 d U
H65 H 0.4748 0.1948 0.3667 0.109 Uiso 1 1 calc R
C66 C 0.4729(9) 0.1720(9) 0.2622(8) 0.092(5) Uani 1 1 d .
H66 H 0.5199 0.1592 0.2575 0.110 Uiso 1 1 calc R
C67 C 0.5520(6) 0.0360(7) -0.0366(6) 0.057(3) Uani 1 1 d .
H67 H 0.5975 0.0444 -0.0522 0.068 Uiso 1 1 calc R
C68 C 0.5880(6) 0.2075(8) -0.1148(6) 0.067(3) Uani 1 1 d .
H68A H 0.5859 0.1568 -0.1321 0.081 Uiso 1 1 calc R
H68B H 0.6327 0.2283 -0.1288 0.081 Uiso 1 1 calc R
C69 C 0.3140(12) 0.5105(13) -0.2735(9) 0.150(7) Uani 1 1 d U
H69A H 0.3095 0.5514 -0.2416 0.225 Uiso 1 1 calc R
H69B H 0.3055 0.5277 -0.3201 0.225 Uiso 1 1 calc R
H69C H 0.3604 0.4902 -0.2705 0.225 Uiso 1 1 calc R
C70 C -0.0090(9) 0.9442(18) -0.1553(8) 0.197(15) Uani 1 1 d .
H70A H 0.0055 0.8941 -0.1652 0.295 Uiso 1 1 calc R
H70B H 0.0278 0.9780 -0.1682 0.295 Uiso 1 1 calc R
H70C H -0.0505 0.9555 -0.1815 0.295 Uiso 1 1 calc R
C71 C -0.0592(11) 1.0223(9) -0.0762(17) 0.237(19) Uani 1 1 d .
H71A H -0.0273 1.0581 -0.0567 0.356 Uiso 1 1 calc R
H71B H -0.0980 1.0154 -0.0450 0.356 Uiso 1 1 calc R
H71C H -0.0761 1.0401 -0.1202 0.356 Uiso 1 1 calc R
C73 C 0.1126(5) 0.6073(6) 0.1980(5) 0.048(3) Uani 1 1 d .
C74 C 0.0569(6) 0.5960(7) 0.1506(7) 0.067(3) Uani 1 1 d .
H74 H 0.0585 0.6147 0.1055 0.080 Uiso 1 1 calc R
C75 C 0.0029(7) 0.5581(8) 0.1730(8) 0.084(4) Uani 1 1 d .
H75 H -0.0329 0.5472 0.1418 0.101 Uiso 1 1 calc R
C76 C -0.0037(8) 0.5324(8) 0.2441(8) 0.082(4) Uani 1 1 d .
H76 H -0.0441 0.5079 0.2585 0.099 Uiso 1 1 calc R
C77 C 0.0499(6) 0.5443(7) 0.2898(7) 0.065(3) Uani 1 1 d .
H77 H 0.0473 0.5274 0.3355 0.078 Uiso 1 1 calc R
C78 C 0.3326(7) 0.5090(7) 0.1322(6) 0.066(3) Uani 1 1 d .
H78 H 0.2856 0.5036 0.1204 0.080 Uiso 1 1 calc R
C79 C 0.3717(9) 0.4503(7) 0.1523(9) 0.097(5) Uani 1 1 d .
H79 H 0.3502 0.4041 0.1569 0.116 Uiso 1 1 calc R
C80 C 0.4707(6) 0.7475(7) 0.3511(7) 0.064(4) Uani 1 1 d .
H80A H 0.5154 0.7687 0.3648 0.077 Uiso 1 1 calc R
H80B H 0.4689 0.6970 0.3687 0.077 Uiso 1 1 calc R
C81 C -0.0713(8) 0.8897(10) -0.0722(14) 0.185(13) Uani 1 1 d .
H81A H -0.0957 0.8769 -0.1143 0.277 Uiso 1 1 calc R
H81B H -0.1045 0.9046 -0.0374 0.277 Uiso 1 1 calc R
H81C H -0.0455 0.8472 -0.0559 0.277 Uiso 1 1 calc R
C82 C 0.1917(11) 0.4818(14) -0.2846(10) 0.161(7) Uani 1 1 d U
H82A H 0.1562 0.4440 -0.2817 0.241 Uiso 1 1 calc R
H82B H 0.1981 0.4961 -0.3323 0.241 Uiso 1 1 calc R
H82C H 0.1774 0.5244 -0.2579 0.241 Uiso 1 1 calc R
C83 C 0.2978(12) 0.3880(12) -0.2862(10) 0.161(7) Uani 1 1 d U
H83A H 0.3474 0.3937 -0.2798 0.241 Uiso 1 1 calc R
H83B H 0.2874 0.3857 -0.3351 0.241 Uiso 1 1 calc R
H83C H 0.2825 0.3429 -0.2641 0.241 Uiso 1 1 calc RD
C84 C 0.1738(7) 0.2216(9) 0.1768(8) 0.091(5) Uani 1 1 d .
H84A H 0.1692 0.2685 0.1533 0.137 Uiso 1 1 calc R
H84B H 0.1415 0.2197 0.2151 0.137 Uiso 1 1 calc R
H84C H 0.1636 0.1820 0.1448 0.137 Uiso 1 1 calc R
C85 C 0.2773(6) 0.6744(7) 0.2670(7) 0.066(3) Uani 1 1 d .
H85A H 0.2728 0.7086 0.3051 0.099 Uiso 1 1 calc R
H85B H 0.2936 0.7005 0.2265 0.099 Uiso 1 1 calc R
H85C H 0.3103 0.6361 0.2791 0.099 Uiso 1 1 calc R
O1 O 0.2241(4) 0.7941(4) 0.0575(4) 0.062(2) Uani 1 1 d .
O2 O 0.1223(4) 0.7414(4) 0.0350(4) 0.0610(19) Uani 1 1 d .
O3 O 0.2411(4) 0.6294(4) -0.0409(4) 0.0551(18) Uani 1 1 d .
O4 O 0.1970(4) 0.5546(3) 0.0415(4) 0.0526(17) Uani 1 1 d .
O5 O 0.1678(5) 1.1342(5) 0.0126(6) 0.093(3) Uani 1 1 d .
O6 O 0.2545(4) 1.0638(4) 0.0393(4) 0.0584(19) Uani 1 1 d .
O7 O 0.2687(4) 0.2938(4) 0.0287(4) 0.065(2) Uani 1 1 d .
O8 O 0.2943(5) 0.2398(4) -0.0705(4) 0.066(2) Uani 1 1 d .

loop_
_atom_site_aniso_label
_atom_site_aniso_U_11
_atom_site_aniso_U_22
_atom_site_aniso_U_33
_atom_site_aniso_U_23
_atom_site_aniso_U_13
_atom_site_aniso_U_12
Cd1 0.0554(4) 0.0337(3) 0.0433(4) -0.0025(4) -0.0017(4) 0.0061(3)
Cd2 0.0532(4) 0.0343(4) 0.0483(4) 0.0034(4) 0.0005(4) 0.0000(3)
N1 0.062(6) 0.047(5) 0.040(5) 0.003(4) 0.012(4) -0.003(4)
N2 0.049(5) 0.050(5) 0.030(4) 0.000(4) 0.010(4) 0.000(4)
N3 0.059(6) 0.046(5) 0.050(5) -0.008(4) -0.004(4) -0.001(4)
N4 0.054(6) 0.055(6) 0.059(6) -0.004(5) 0.003(5) 0.017(5)
N5 0.072(6) 0.037(5) 0.044(5) -0.004(4) -0.012(5) 0.007(4)
N6 0.105(9) 0.060(7) 0.053(6) -0.005(5) 0.009(6) 0.012(6)
N7 0.049(5) 0.035(4) 0.044(5) -0.002(3) 0.003(4) -0.011(4)
N8 0.041(5) 0.048(5) 0.056(5) -0.007(4) 0.000(4) -0.005(4)
C5 0.068(7) 0.034(5) 0.047(6) 0.004(5) 0.001(5) 0.002(5)
C6 0.018(4) 0.044(6) 0.045(5) -0.008(4) -0.003(4) 0.004(4)
C9 0.060(7) 0.045(6) 0.076(8) 0.006(6) -0.009(6) 0.010(5)
C13 0.037(5) 0.039(6) 0.049(6) -0.004(4) -0.006(5) 0.007(4)
C14 0.030(5) 0.038(5) 0.053(6) -0.009(4) -0.009(4) 0.009(4)
C17 0.058(8) 0.092(10) 0.056(7) -0.019(7) -0.029(6) 0.035(7)
C18 0.112(12) 0.061(9) 0.070(8) -0.014(7) -0.035(8) 0.024(8)
C19 0.124(14) 0.078(11) 0.099(11) -0.006(9) -0.056(11) 0.042(10)
C20 0.043(6) 0.033(5) 0.047(6) 0.003(4) -0.012(5) 0.003(4)
C21 0.039(5) 0.039(5) 0.040(5) 0.008(4) -0.007(4) -0.007(4)
C22 0.054(6) 0.058(7) 0.033(6) -0.005(5) -0.011(5) 0.011(5)
C23 0.045(5) 0.022(4) 0.041(5) -0.002(4) 0.009(4) -0.007(4)
C24 0.072(8) 0.040(6) 0.111(11) 0.005(7) 0.009(7) -0.004(6)
C25 0.124(11) 0.125(11) 0.045(6) 0.021(7) 0.012(7) 0.046(9)
C26 0.027(5) 0.041(5) 0.055(6) -0.004(4) 0.010(4) 0.005(4)
C27 0.033(5) 0.045(6) 0.031(5) 0.011(4) 0.007(4) -0.005(4)
C28 0.073(8) 0.045(6) 0.032(6) 0.000(4) 0.005(5) -0.008(5)
C29 0.034(6) 0.081(9) 0.080(9) 0.008(7) 0.002(6) -0.002(6)
C30 0.074(9) 0.050(7) 0.085(9) 0.011(6) -0.025(7) 0.018(6)
C31 0.055(8) 0.103(11) 0.072(9) 0.022(8) -0.002(7) -0.010(7)
C32 0.065(8) 0.100(11) 0.063(8) -0.014(7) -0.005(7) -0.010(8)
C33 0.054(6) 0.046(6) 0.037(6) 0.001(5) -0.009(5) 0.002(5)
C34 0.029(5) 0.046(5) 0.031(5) 0.005(4) 0.002(4) 0.009(4)
C35 0.033(5) 0.030(5) 0.045(5) 0.002(4) 0.005(4) -0.005(4)
C36 0.033(5) 0.039(5) 0.040(5) 0.002(4) -0.002(4) 0.000(4)
C37 0.042(5) 0.024(5) 0.050(6) -0.001(4) 0.006(4) 0.004(4)
C38 0.039(6) 0.035(5) 0.074(7) 0.013(5) 0.002(5) 0.010(4)
C40 0.053(7) 0.054(7) 0.049(6) 0.000(5) 0.009(5) 0.002(5)
C41 0.082(8) 0.058(7) 0.029(5) -0.004(5) -0.006(5) 0.008(6)
C42 0.033(5) 0.043(6) 0.051(6) 0.009(5) 0.009(4) 0.004(4)
C43 0.043(6) 0.057(7) 0.062(7) 0.015(6) -0.013(5) -0.007(5)
C44 0.058(7) 0.038(6) 0.053(6) 0.005(5) -0.002(5) 0.002(5)
C47 0.093(9) 0.039(6) 0.037(6) 0.000(5) 0.001(6) 0.011(6)
C48 0.053(7) 0.060(7) 0.057(7) 0.008(6) 0.010(6) 0.006(6)
C49 0.087(9) 0.052(7) 0.094(10) 0.013(7) -0.022(8) -0.003(6)
C50 0.059(8) 0.081(10) 0.081(10) -0.020(7) -0.021(7) -0.002(7)
C51 0.061(7) 0.024(5) 0.056(6) -0.004(4) -0.021(5) 0.008(4)
C52 0.107(12) 0.056(8) 0.089(10) -0.022(7) -0.034(9) 0.038(8)
C54 0.081(9) 0.027(5) 0.056(7) 0.006(5) 0.000(6) -0.004(5)
C55 0.092(10) 0.071(9) 0.052(7) 0.007(6) -0.003(7) 0.015(7)
C56 0.067(8) 0.048(7) 0.063(8) -0.007(6) -0.004(6) 0.013(6)
C57 0.092(9) 0.050(7) 0.054(7) -0.006(5) -0.008(6) 0.026(6)
C58 0.112(9) 0.063(7) 0.122(10) 0.002(8) 0.032(9) 0.018(7)
C59 0.129(10) 0.074(8) 0.133(10) 0.007(8) 0.029(9) 0.009(7)
C60 0.136(12) 0.090(9) 0.134(12) 0.017(9) 0.042(10) 0.006(8)
C61 0.162(15) 0.065(8) 0.069(10) -0.004(8) 0.040(10) 0.031(10)
C63 0.086(9) 0.047(7) 0.048(7) 0.013(5) -0.015(6) 0.003(6)
C64 0.142(14) 0.048(7) 0.054(8) 0.015(6) 0.001(9) -0.021(9)
C65 0.128(12) 0.099(10) 0.046(8) 0.001(7) -0.031(8) -0.018(9)
C66 0.097(11) 0.094(12) 0.085(11) 0.019(8) -0.022(9) -0.009(9)
C67 0.038(6) 0.066(8) 0.066(7) -0.002(6) 0.000(5) 0.006(5)
C68 0.047(7) 0.080(9) 0.075(9) 0.015(7) 0.002(6) -0.008(6)
C69 0.183(16) 0.192(17) 0.074(10) 0.017(12) 0.005(11) -0.045(14)
C70 0.069(11) 0.46(5) 0.063(11) 0.012(17) -0.025(9) 0.016(19)
C71 0.150(19) 0.055(11) 0.51(5) -0.053(19) -0.20(3) 0.043(12)
C73 0.044(6) 0.054(6) 0.045(6) 0.003(5) 0.017(5) 0.005(5)
C74 0.063(8) 0.065(8) 0.071(8) -0.004(6) -0.020(6) 0.005(6)
C75 0.055(8) 0.096(11) 0.101(12) -0.004(9) 0.002(8) -0.030(8)
C76 0.078(10) 0.076(10) 0.092(10) 0.010(8) 0.002(8) -0.020(8)
C77 0.059(7) 0.058(7) 0.080(9) 0.018(6) -0.009(7) -0.004(6)
C78 0.075(8) 0.059(8) 0.065(8) 0.000(6) -0.008(6) -0.005(6)
C79 0.122(14) 0.048(8) 0.121(13) 0.020(8) -0.025(11) 0.016(8)
C80 0.051(7) 0.071(9) 0.069(9) -0.017(6) -0.012(6) 0.011(6)
C81 0.106(14) 0.104(15) 0.34(3) 0.097(19) -0.150(19) -0.041(12)
C82 0.159(15) 0.226(18) 0.096(12) 0.019(13) -0.017(11) 0.085(14)
C83 0.233(18) 0.162(16) 0.088(11) 0.019(12) 0.031(12) 0.097(13)
C84 0.078(10) 0.116(13) 0.080(10) -0.017(9) 0.015(8) 0.004(9)
C85 0.064(7) 0.073(9) 0.061(8) -0.022(6) -0.003(6) -0.013(6)
O1 0.062(5) 0.036(4) 0.088(6) 0.012(4) -0.018(5) 0.010(3)
O2 0.066(4) 0.034(4) 0.083(5) 0.010(4) -0.003(4) 0.004(3)
O3 0.082(5) 0.034(4) 0.049(4) -0.007(3) 0.014(4) -0.003(4)
O4 0.059(4) 0.039(4) 0.060(5) -0.008(4) 0.007(4) 0.002(3)
O5 0.087(6) 0.048(5) 0.144(9) 0.010(6) -0.033(6) -0.003(5)
O6 0.041(4) 0.063(5) 0.071(5) -0.003(4) -0.009(4) -0.007(3)
O7 0.095(6) 0.032(4) 0.067(6) -0.004(4) -0.009(4) 0.004(4)
O8 0.106(7) 0.040(4) 0.053(5) -0.003(4) -0.001(4) 0.016(4)

loop_
_atom_type_symbol
_atom_type_description
_atom_type_scat_dispersion_real
_atom_type_scat_dispersion_imag
_atom_type_scat_source
C C 0.0033 0.0016 'International Tables Vol C Tables 4.2.6.8 and 6.1.1.4'
H H 0.0000 0.0000 'International Tables Vol C Tables 4.2.6.8 and 6.1.1.4'
N N 0.0061 0.0033 'International Tables Vol C Tables 4.2.6.8 and 6.1.1.4'
O O 0.0106 0.0060 'International Tables Vol C Tables 4.2.6.8 and 6.1.1.4'
Cd Cd -0.8075 1.2024 'International Tables Vol C Tables 4.2.6.8 and 6.1.1.4'

loop_
_geom_angle_atom_site_label_1
_geom_angle_atom_site_label_2
_geom_angle_atom_site_label_3
_geom_angle
_geom_angle_site_symmetry_1
_geom_angle_site_symmetry_3
O4 Cd1 O1 146.5(3) . .
O4 Cd1 N1 93.3(3) . .
O1 Cd1 N1 111.5(3) . .
O4 Cd1 N3 96.2(3) . .
O1 Cd1 N3 102.2(3) . .
N1 Cd1 N3 97.5(3) . .
O4 Cd1 O2 101.0(2) . .
O1 Cd1 O2 55.3(2) . .
N1 Cd1 O2 97.1(3) . .
N3 Cd1 O2 156.7(3) . .
O4 Cd1 O3 56.0(3) . .
O1 Cd1 O3 95.5(3) . .
N1 Cd1 O3 149.0(3) . .
N3 Cd1 O3 91.2(3) . .
O2 Cd1 O3 85.7(3) . .
O6 Cd2 O7 140.4(3) 1_545 .
O6 Cd2 N7 98.7(3) 1_545 .
O7 Cd2 N7 113.4(3) . .
O6 Cd2 N5 104.0(3) 1_545 .
O7 Cd2 N5 92.2(3) . .
N7 Cd2 N5 101.2(3) . .
O6 Cd2 O8 109.1(3) 1_545 .
O7 Cd2 O8 53.8(3) . .
N7 Cd2 O8 86.2(3) . .
N5 Cd2 O8 144.5(3) . .
C28 N1 C73 103.4(8) . .
C28 N1 Cd1 130.4(7) . .
C73 N1 Cd1 121.5(7) . .
C28 N2 C40 107.6(8) . .
C28 N2 C41 127.5(9) . .
C40 N2 C41 124.4(9) . .
C48 N3 C47 105.0(10) . .
C48 N3 Cd1 129.0(8) . .
C47 N3 Cd1 125.8(8) . .
C17 N4 C48 108.0(10) . .
C17 N4 C31 121.2(10) . .
C48 N4 C31 130.2(10) . .
C56 N5 C54 107.5(10) . .
C56 N5 Cd2 122.0(8) . .
C54 N5 Cd2 130.5(8) . .
C63 N6 C56 106.0(10) . .
C63 N6 C61 128.9(12) . .
C56 N6 C61 125.0(12) . .
C5 N7 C6 107.9(8) . .
C5 N7 Cd2 124.2(7) . .
C6 N7 Cd2 126.9(6) . .
C5 N8 C51 107.3(9) . .
C5 N8 C29 127.9(9) . .
C51 N8 C29 124.4(9) . .
N7 C5 N8 110.6(9) . .
N7 C5 C24 125.4(10) . .
N8 C5 C24 123.9(10) . .
C9 C6 N7 131.4(9) . .
C9 C6 C51 122.9(9) . .
N7 C6 C51 105.7(8) . .
C6 C9 C30 117.8(11) . .
C6 C9 H9 121.1 . .
C30 C9 H9 121.1 . .
O3 C13 O4 124.3(9) . .
O3 C13 C14 119.4(9) . .
O4 C13 C14 116.2(9) . .
C20 C14 C27 118.8(9) . .
C20 C14 C13 122.0(9) . .
C27 C14 C13 119.2(9) . .
N4 C17 C18 133.7(13) . .
N4 C17 C47 105.7(10) . .
C18 C17 C47 120.5(14) . .
C19 C18 C17 118.8(15) . .
C19 C18 H18 120.6 . .
C17 C18 H18 120.6 . .
C18 C19 C79 119.7(14) . .
C18 C19 H19 120.1 . .
C79 C19 H19 120.1 . .
C21 C20 C14 122.0(9) . .
C21 C20 H20 119.0 . .
C14 C20 H20 119.0 . .
C20 C21 C22 117.4(9) . .
C20 C21 C25 120.8(11) . .
C22 C21 C25 121.8(11) . .
C23 C22 C21 121.6(10) . .
C23 C22 H22 119.2 . .
C21 C22 H22 119.2 . .
C22 C23 C27 120.1(9) . .
C22 C23 C33 120.4(9) . .
C27 C23 C33 119.4(8) . .
C5 C24 H24A 109.5 . .
C5 C24 H24B 109.5 . .
H24A C24 H24B 109.5 . .
C5 C24 H24C 109.5 . .
H24A C24 H24C 109.5 . .
H24B C24 H24C 109.5 . .
C83 C25 C69 98.0(17) . .
C83 C25 C21 111.4(13) . .
C69 C25 C21 108.6(15) . .
C83 C25 C82 122.6(18) . .
C69 C25 C82 103.7(17) . .
C21 C25 C82 110.7(13) . .
O2 C26 O1 121.7(9) . .
O2 C26 C34 121.6(8) . .
O1 C26 C34 116.6(8) . .
C23 C27 C14 120.1(8) . .
C23 C27 H27 120.0 . .
C14 C27 H27 120.0 . .
N2 C28 N1 113.9(9) . .
N2 C28 C85 124.0(9) . .
N1 C28 C85 122.0(10) . .
N8 C29 C68 112.1(10) . .
N8 C29 H29A 109.2 . .
C68 C29 H29A 109.2 . .
N8 C29 H29B 109.2 . .
C68 C29 H29B 109.2 . .
H29A C29 H29B 107.9 . .
C9 C30 C52 118.8(12) . .
C9 C30 H30 120.6 . .
C52 C30 H30 120.6 . .
N4 C31 C32 112.3(11) . .
N4 C31 H31A 109.2 . .
C32 C31 H31A 109.2 . .
N4 C31 H31B 109.2 . .
C32 C31 H31B 109.2 . .
H31A C31 H31B 107.9 . .
C50 C32 C31 118.0(12) . .
C50 C32 H32A 107.8 . .
C31 C32 H32A 107.8 . .
C50 C32 H32B 107.8 . .
C31 C32 H32B 107.8 . .
H32A C32 H32B 107.1 . .
O8 C33 O7 122.0(10) . .
O8 C33 C23 121.3(9) . .
O7 C33 C23 116.7(9) . .
C35 C34 C36 120.3(8) . .
C35 C34 C26 120.1(8) . .
C36 C34 C26 119.6(8) . .
C34 C35 C42 121.3(8) . .
C34 C35 H35 119.4 . .
C42 C35 H35 119.4 . .
C37 C36 C34 118.6(8) . .
C37 C36 H36 120.7 . .
C34 C36 H36 120.7 . .
C36 C37 C38 120.7(9) . .
C36 C37 C44 118.4(9) . .
C38 C37 C44 120.8(8) . .
C37 C38 C42 121.4(9) . .
C37 C38 H38 119.3 . .
C42 C38 H38 119.3 . .
C77 C40 N2 132.5(10) . .
C77 C40 C73 121.9(10) . .
N2 C40 C73 105.6(9) . .
N2 C41 C57 111.6(9) . .
N2 C41 H41A 109.3 . .
C57 C41 H41A 109.3 . .
N2 C41 H41B 109.3 . .
C57 C41 H41B 109.3 . .
H41A C41 H41B 108.0 . .
C38 C42 C35 117.7(9) . .
C38 C42 C43 122.0(9) . .
C35 C42 C43 120.2(9) . .
C70 C43 C81 103.3(17) . .
C70 C43 C71 107.3(18) . .
C81 C43 C71 109.4(14) . .
C70 C43 C42 110.1(10) . .
C81 C43 C42 113.7(10) . .
C71 C43 C42 112.4(11) . .
O6 C44 O5 121.6(10) . .
O6 C44 C37 118.6(9) . .
O5 C44 C37 119.7(10) . .
C78 C47 C17 121.2(12) . .
C78 C47 N3 128.8(12) . .
C17 C47 N3 109.9(11) . .
N3 C48 N4 111.3(10) . .
N3 C48 C49 127.0(11) . .
N4 C48 C49 121.7(11) . .
C48 C49 H49A 109.5 . .
C48 C49 H49B 109.5 . .
H49A C49 H49B 109.5 . .
C48 C49 H49C 109.5 . .
H49A C49 H49C 109.5 . .
H49B C49 H49C 109.5 . .
C32 C50 C80 115.6(11) . .
C32 C50 H50A 108.4 . .
C80 C50 H50A 108.4 . .
C32 C50 H50B 108.4 . .
C80 C50 H50B 108.4 . .
H50A C50 H50B 107.4 . .
N8 C51 C67 130.7(11) . .
N8 C51 C6 108.4(8) . .
C67 C51 C6 120.9(9) . .
C67 C52 C30 123.6(12) . .
C67 C52 H52 118.2 . .
C30 C52 H52 118.2 . .
N5 C54 C63 108.5(11) . .
N5 C54 C55 132.3(11) . .
C63 C54 C55 119.1(12) . .
C54 C55 C66 118.8(13) . .
C54 C55 H55 120.6 . .
C66 C55 H55 120.6 . .
N5 C56 N6 110.9(11) . .
N5 C56 C84 126.8(11) . .
N6 C56 C84 122.3(11) . .
C58 C57 C41 114.1(11) . .
C58 C57 H57A 108.7 . .
C41 C57 H57A 108.7 . .
C58 C57 H57B 108.7 . .
C41 C57 H57B 108.7 . .
H57A C57 H57B 107.6 . .
C57 C58 C59 109.7(13) . .
C57 C58 H58A 109.7 . .
C59 C58 H58A 109.7 . .
C57 C58 H58B 109.7 . .
C59 C58 H58B 109.7 . .
H58A C58 H58B 108.2 . .
C60 C59 C58 121.0(17) . .
C60 C59 H59A 107.1 . .
C58 C59 H59A 107.1 . .
C60 C59 H59B 107.1 . .
C58 C59 H59B 107.1 . .
H59A C59 H59B 106.8 . .
C59 C60 C61 119.3(16) . .
C59 C60 H60A 107.5 . .
C61 C60 H60A 107.5 . .
C59 C60 H60B 107.5 . .
C61 C60 H60B 107.5 . .
H60A C60 H60B 107.0 . .
N6 C61 C60 114.3(13) . .
N6 C61 H61A 108.7 . .
C60 C61 H61A 108.7 . .
N6 C61 H61B 108.7 . .
C60 C61 H61B 108.7 . .
H61A C61 H61B 107.6 . .
N6 C63 C54 107.1(10) . .
N6 C63 C64 128.5(13) . .
C54 C63 C64 124.4(13) . .
C65 C64 C63 116.2(13) . .
C65 C64 H64 121.9 . .
C63 C64 H64 121.9 . .
C64 C65 C66 122.5(13) . .
C64 C65 H65 118.7 . .
C66 C65 H65 118.7 . .
C55 C66 C65 118.7(15) . .
C55 C66 H66 120.7 . .
C65 C66 H66 120.7 . .
C52 C67 C51 116.0(11) . .
C52 C67 H67 122.0 . .
C51 C67 H67 122.0 . .
C29 C68 C80 114.1(11) . 2_664
C29 C68 H68A 108.7 . .
C80 C68 H68A 108.7 2_664 .
C29 C68 H68B 108.7 . .
C80 C68 H68B 108.7 2_664 .
H68A C68 H68B 107.6 . .
C25 C69 H69A 109.5 . .
C25 C69 H69B 109.5 . .
H69A C69 H69B 109.5 . .
C25 C69 H69C 109.5 . .
H69A C69 H69C 109.5 . .
H69B C69 H69C 109.5 . .
C43 C70 H70A 109.5 . .
C43 C70 H70B 109.5 . .
H70A C70 H70B 109.5 . .
C43 C70 H70C 109.5 . .
H70A C70 H70C 109.5 . .
H70B C70 H70C 109.5 . .
C43 C71 H71A 109.5 . .
C43 C71 H71B 109.5 . .
H71A C71 H71B 109.5 . .
C43 C71 H71C 109.5 . .
H71A C71 H71C 109.5 . .
H71B C71 H71C 109.5 . .
C40 C73 N1 109.3(9) . .
C40 C73 C74 120.5(10) . .
N1 C73 C74 130.0(10) . .
C75 C74 C73 117.1(12) . .
C75 C74 H74 121.5 . .
C73 C74 H74 121.5 . .
C74 C75 C76 123.1(13) . .
C74 C75 H75 118.5 . .
C76 C75 H75 118.5 . .
C77 C76 C75 119.5(12) . .
C77 C76 H76 120.3 . .
C75 C76 H76 120.3 . .
C76 C77 C40 117.9(12) . .
C76 C77 H77 121.0 . .
C40 C77 H77 121.0 . .
C79 C78 C47 117.0(14) . .
C79 C78 H78 121.5 . .
C47 C78 H78 121.5 . .
C78 C79 C19 122.6(14) . .
C78 C79 H79 118.7 . .
C19 C79 H79 118.7 . .
C50 C80 C68 114.5(10) . 2_665
C50 C80 H80A 108.6 . .
C68 C80 H80A 108.6 2_665 .
C50 C80 H80B 108.6 . .
C68 C80 H80B 108.6 2_665 .
H80A C80 H80B 107.6 . .
C43 C81 H81A 109.5 . .
C43 C81 H81B 109.5 . .
H81A C81 H81B 109.5 . .
C43 C81 H81C 109.5 . .
H81A C81 H81C 109.5 . .
H81B C81 H81C 109.5 . .
C25 C82 H82A 109.5 . .
C25 C82 H82B 109.5 . .
H82A C82 H82B 109.5 . .
C25 C82 H82C 109.5 . .
H82A C82 H82C 109.5 . .
H82B C82 H82C 109.5 . .
C25 C83 H83A 109.5 . .
C25 C83 H83B 109.5 . .
H83A C83 H83B 109.5 . .
C25 C83 H83C 109.5 . .
H83A C83 H83C 109.5 . .
H83B C83 H83C 109.5 . .
C56 C84 H84A 109.5 . .
C56 C84 H84B 109.5 . .
H84A C84 H84B 109.5 . .
C56 C84 H84C 109.5 . .
H84A C84 H84C 109.5 . .
H84B C84 H84C 109.5 . .
C28 C85 H85A 109.5 . .
C28 C85 H85B 109.5 . .
H85A C85 H85B 109.5 . .
C28 C85 H85C 109.5 . .
H85A C85 H85C 109.5 . .
H85B C85 H85C 109.5 . .
C26 O1 Cd1 95.3(6) . .
C26 O2 Cd1 87.7(6) . .
C13 O3 Cd1 84.8(6) . .
C13 O4 Cd1 93.6(6) . .
C44 O6 Cd2 105.7(7) . 1_565
C33 O7 Cd2 99.9(6) . .
C33 O8 Cd2 84.4(6) . .

loop_
_geom_bond_atom_site_label_1
_geom_bond_atom_site_label_2
_geom_bond_distance
_geom_bond_site_symmetry_2
Cd1 O4 2.265(6) .
Cd1 O1 2.272(7) .
Cd1 N1 2.301(8) .
Cd1 N3 2.313(9) .
Cd1 O2 2.459(7) .
Cd1 O3 2.487(7) .
Cd2 O6 2.177(7) 1_545
Cd2 O7 2.228(7) .
Cd2 N7 2.278(8) .
Cd2 N5 2.300(9) .
Cd2 O8 2.572(8) .
N1 C28 1.341(13) .
N1 C73 1.404(13) .
N2 C28 1.321(12) .
N2 C40 1.380(13) .
N2 C41 1.485(13) .
N3 C48 1.320(14) .
N3 C47 1.408(13) .
N4 C17 1.363(16) .
N4 C48 1.383(14) .
N4 C31 1.470(15) .
N5 C56 1.303(14) .
N5 C54 1.376(14) .
N6 C63 1.371(17) .
N6 C56 1.394(15) .
N6 C61 1.463(16) .
N7 C5 1.341(13) .
N7 C6 1.401(12) .
N8 C5 1.355(13) .
N8 C51 1.370(11) .
N8 C29 1.476(13) .
C5 C24 1.478(14) .
C6 C9 1.375(14) .
C6 C51 1.404(13) .
C9 C30 1.384(16) .
C9 H9 0.9300 .
C13 O3 1.241(12) .
C13 O4 1.291(12) .
C13 C14 1.502(13) .
C14 C20 1.387(14) .
C14 C27 1.389(13) .
C17 C18 1.372(17) .
C17 C47 1.384(16) .
C18 C19 1.35(2) .
C18 H18 0.9300 .
C19 C79 1.40(2) .
C19 H19 0.9300 .
C20 C21 1.366(13) .
C20 H20 0.9300 .
C21 C22 1.412(14) .
C21 C25 1.525(16) .
C22 C23 1.349(14) .
C22 H22 0.9300 .
C23 C27 1.378(12) .
C23 C33 1.515(13) .
C24 H24A 0.9600 .
C24 H24B 0.9600 .
C24 H24C 0.9600 .
C25 C83 1.46(2) .
C25 C69 1.50(3) .
C25 C82 1.54(2) .
C26 O2 1.242(11) .
C26 O1 1.279(10) .
C26 C34 1.493(12) .
C27 H27 0.9300 .
C28 C85 1.509(15) .
C29 C68 1.504(16) .
C29 H29A 0.9700 .
C29 H29B 0.9700 .
C30 C52 1.434(19) .
C30 H30 0.9300 .
C31 C32 1.512(17) .
C31 H31A 0.9700 .
C31 H31B 0.9700 .
C32 C50 1.489(18) .
C32 H32A 0.9700 .
C32 H32B 0.9700 .
C33 O8 1.242(12) .
C33 O7 1.265(12) .
C34 C35 1.362(12) .
C34 C36 1.410(12) .
C35 C42 1.402(12) .
C35 H35 0.9300 .
C36 C37 1.372(12) .
C36 H36 0.9300 .
C37 C38 1.381(13) .
C37 C44 1.516(13) .
C38 C42 1.382(14) .
C38 H38 0.9300 .
C40 C77 1.366(15) .
C40 C73 1.395(14) .
C41 C57 1.527(15) .
C41 H41A 0.9700 .
C41 H41B 0.9700 .
C42 C43 1.555(13) .
C43 C70 1.360(19) .
C43 C81 1.466(18) .
C43 C71 1.47(2) .
C44 O6 1.228(12) .
C44 O5 1.227(12) .
C47 C78 1.376(16) .
C48 C49 1.491(15) .
C49 H49A 0.9600 .
C49 H49B 0.9600 .
C49 H49C 0.9600 .
C50 C80 1.511(15) .
C50 H50A 0.9700 .
C50 H50B 0.9700 .
C51 C67 1.390(14) .
C52 C67 1.379(17) .
C52 H52 0.9300 .
C54 C63 1.381(16) .
C54 C55 1.386(18) .
C55 C66 1.417(19) .
C55 H55 0.9300 .
C56 C84 1.495(18) .
C57 C58 1.499(18) .
C57 H57A 0.9700 .
C57 H57B 0.9700 .
C58 C59 1.56(2) .
C58 H58A 0.9700 .
C58 H58B 0.9700 .
C59 C60 1.33(2) .
C59 H59A 0.9700 .
C59 H59B 0.9700 .
C60 C61 1.578(19) .
C60 H60A 0.9700 .
C60 H60B 0.9700 .
C61 H61A 0.9700 .
C61 H61B 0.9700 .
C63 C64 1.393(17) .
C64 C65 1.35(2) .
C64 H64 0.9300 .
C65 C66 1.43(2) .
C65 H65 0.9300 .
C66 H66 0.9300 .
C67 H67 0.9300 .
C68 C80 1.527(16) 2_664
C68 H68A 0.9700 .
C68 H68B 0.9700 .
C69 H69A 0.9600 .
C69 H69B 0.9600 .
C69 H69C 0.9600 .
C70 H70A 0.9600 .
C70 H70B 0.9600 .
C70 H70C 0.9600 .
C71 H71A 0.9600 .
C71 H71B 0.9600 .
C71 H71C 0.9600 .
C73 C74 1.414(14) .
C74 C75 1.307(16) .
C74 H74 0.9300 .
C75 C76 1.447(19) .
C75 H75 0.9300 .
C76 C77 1.365(17) .
C76 H76 0.9300 .
C77 H77 0.9300 .
C78 C79 1.347(17) .
C78 H78 0.9300 .
C79 H79 0.9300 .
C80 C68 1.527(16) 2_665
C80 H80A 0.9700 .
C80 H80B 0.9700 .
C81 H81A 0.9600 .
C81 H81B 0.9600 .
C81 H81C 0.9600 .
C82 H82A 0.9600 .
C82 H82B 0.9600 .
C82 H82C 0.9600 .
C83 H83A 0.9600 .
C83 H83B 0.9600 .
C83 H83C 0.9600 .
C84 H84A 0.9600 .
C84 H84B 0.9600 .
C84 H84C 0.9600 .
C85 H85A 0.9600 .
C85 H85B 0.9600 .
C85 H85C 0.9600 .
O6 Cd2 2.177(7) 1_565

loop_
_geom_torsion_atom_site_label_1
_geom_torsion_atom_site_label_2
_geom_torsion_atom_site_label_3
_geom_torsion_atom_site_label_4
_geom_torsion
_geom_torsion_site_symmetry_1
_geom_torsion_site_symmetry_4
O4 Cd1 N1 C28 110.4(9) . .
O1 Cd1 N1 C28 -92.6(9) . .
N3 Cd1 N1 C28 13.7(10) . .
O2 Cd1 N1 C28 -148.1(9) . .
O3 Cd1 N1 C28 118.6(9) . .
O4 Cd1 N1 C73 -41.3(8) . .
O1 Cd1 N1 C73 115.7(7) . .
N3 Cd1 N1 C73 -138.0(8) . .
O2 Cd1 N1 C73 60.2(8) . .
O3 Cd1 N1 C73 -33.1(11) . .
O4 Cd1 N3 C48 156.1(10) . .
O1 Cd1 N3 C48 4.3(10) . .
N1 Cd1 N3 C48 -109.7(10) . .
O2 Cd1 N3 C48 18.5(14) . .
O3 Cd1 N3 C48 100.2(10) . .
O4 Cd1 N3 C47 -30.5(8) . .
O1 Cd1 N3 C47 177.7(8) . .
N1 Cd1 N3 C47 63.7(8) . .
O2 Cd1 N3 C47 -168.1(7) . .
O3 Cd1 N3 C47 -86.4(8) . .
O6 Cd2 N5 C56 -79.0(9) 1_545 .
O7 Cd2 N5 C56 64.5(9) . .
N7 Cd2 N5 C56 178.9(8) . .
O8 Cd2 N5 C56 79.6(10) . .
O6 Cd2 N5 C54 100.8(9) 1_545 .
O7 Cd2 N5 C54 -115.7(9) . .
N7 Cd2 N5 C54 -1.3(9) . .
O8 Cd2 N5 C54 -100.6(9) . .
O6 Cd2 N7 C5 168.6(8) 1_545 .
O7 Cd2 N7 C5 12.2(9) . .
N5 Cd2 N7 C5 -85.1(8) . .
O8 Cd2 N7 C5 59.9(8) . .
O6 Cd2 N7 C6 1.2(8) 1_545 .
O7 Cd2 N7 C6 -155.1(7) . .
N5 Cd2 N7 C6 107.5(8) . .
O8 Cd2 N7 C6 -107.5(8) . .
C6 N7 C5 N8 -0.9(11) . .
Cd2 N7 C5 N8 -170.3(6) . .
C6 N7 C5 C24 -178.1(11) . .
Cd2 N7 C5 C24 12.5(14) . .
C51 N8 C5 N7 0.9(12) . .
C29 N8 C5 N7 173.9(10) . .
C51 N8 C5 C24 178.1(10) . .
C29 N8 C5 C24 -8.9(17) . .
C5 N7 C6 C9 179.6(11) . .
Cd2 N7 C6 C9 -11.4(16) . .
C5 N7 C6 C51 0.6(10) . .
Cd2 N7 C6 C51 169.6(6) . .
N7 C6 C9 C30 -179.8(10) . .
C51 C6 C9 C30 -1.0(16) . .
O3 C13 C14 C20 -23.9(14) . .
O4 C13 C14 C20 157.3(9) . .
O3 C13 C14 C27 153.6(9) . .
O4 C13 C14 C27 -25.2(12) . .
C48 N4 C17 C18 175.5(14) . .
C31 N4 C17 C18 -12(2) . .
C48 N4 C17 C47 -1.6(13) . .
C31 N4 C17 C47 170.7(10) . .
N4 C17 C18 C19 -177.4(14) . .
C47 C17 C18 C19 -1(2) . .
C17 C18 C19 C79 -2(2) . .
C27 C14 C20 C21 -1.9(14) . .
C13 C14 C20 C21 175.6(9) . .
C14 C20 C21 C22 0.1(14) . .
C14 C20 C21 C25 178.4(11) . .
C20 C21 C22 C23 2.1(15) . .
C25 C21 C22 C23 -176.1(12) . .
C21 C22 C23 C27 -2.5(15) . .
C21 C22 C23 C33 -178.0(9) . .
C20 C21 C25 C83 163.8(16) . .
C22 C21 C25 C83 -18(2) . .
C20 C21 C25 C69 57.1(18) . .
C22 C21 C25 C69 -124.8(16) . .
C20 C21 C25 C82 -56(2) . .
C22 C21 C25 C82 122.0(16) . .
C22 C23 C27 C14 0.6(14) . .
C33 C23 C27 C14 176.1(8) . .
C20 C14 C27 C23 1.6(13) . .
C13 C14 C27 C23 -176.0(8) . .
C40 N2 C28 N1 1.4(13) . .
C41 N2 C28 N1 173.4(9) . .
C40 N2 C28 C85 177.7(10) . .
C41 N2 C28 C85 -10.3(17) . .
C73 N1 C28 N2 -3.3(12) . .
Cd1 N1 C28 N2 -158.8(7) . .
C73 N1 C28 C85 -179.7(10) . .
Cd1 N1 C28 C85 24.8(15) . .
C5 N8 C29 C68 -100.1(14) . .
C51 N8 C29 C68 71.8(14) . .
C6 C9 C30 C52 -0.2(17) . .
C17 N4 C31 C32 -75.0(16) . .
C48 N4 C31 C32 95.3(15) . .
N4 C31 C32 C50 -56.6(17) . .
C22 C23 C33 O8 -0.5(15) . .
C27 C23 C33 O8 -176.0(9) . .
C22 C23 C33 O7 179.6(10) . .
C27 C23 C33 O7 4.1(14) . .
O2 C26 C34 C35 -10.8(14) . .
O1 C26 C34 C35 171.4(9) . .
O2 C26 C34 C36 168.0(9) . .
O1 C26 C34 C36 -9.9(12) . .
C36 C34 C35 C42 0.7(13) . .
C26 C34 C35 C42 179.4(8) . .
C35 C34 C36 C37 2.4(13) . .
C26 C34 C36 C37 -176.3(8) . .
C34 C36 C37 C38 -4.1(14) . .
C34 C36 C37 C44 -179.4(8) . .
C36 C37 C38 C42 2.8(15) . .
C44 C37 C38 C42 178.0(9) . .
C28 N2 C40 C77 -179.1(13) . .
C41 N2 C40 C77 8.6(19) . .
C28 N2 C40 C73 1.2(12) . .
C41 N2 C40 C73 -171.1(9) . .
C28 N2 C41 C57 -107.7(13) . .
C40 N2 C41 C57 63.0(14) . .
C37 C38 C42 C35 0.3(15) . .
C37 C38 C42 C43 -176.9(10) . .
C34 C35 C42 C38 -2.0(14) . .
C34 C35 C42 C43 175.3(9) . .
C38 C42 C43 C70 88.9(18) . .
C35 C42 C43 C70 -88.3(18) . .
C38 C42 C43 C81 -155.7(15) . .
C35 C42 C43 C81 27.2(18) . .
C38 C42 C43 C71 -31(2) . .
C35 C42 C43 C71 152.1(17) . .
C36 C37 C44 O6 8.3(14) . .
C38 C37 C44 O6 -167.0(10) . .
C36 C37 C44 O5 -169.8(11) . .
C38 C37 C44 O5 14.9(16) . .
N4 C17 C47 C78 178.5(10) . .
C18 C17 C47 C78 0.9(18) . .
N4 C17 C47 N3 1.8(13) . .
C18 C17 C47 N3 -175.8(11) . .
C48 N3 C47 C78 -177.7(12) . .
Cd1 N3 C47 C78 7.6(16) . .
C48 N3 C47 C17 -1.3(12) . .
Cd1 N3 C47 C17 -176.0(7) . .
C47 N3 C48 N4 0.3(13) . .
Cd1 N3 C48 N4 174.7(7) . .
C47 N3 C48 C49 179.0(12) . .
Cd1 N3 C48 C49 -6.5(18) . .
C17 N4 C48 N3 0.8(13) . .
C31 N4 C48 N3 -170.4(11) . .
C17 N4 C48 C49 -178.0(11) . .
C31 N4 C48 C49 10.7(19) . .
C31 C32 C50 C80 175.4(12) . .
C5 N8 C51 C67 178.7(11) . .
C29 N8 C51 C67 5.4(18) . .
C5 N8 C51 C6 -0.5(11) . .
C29 N8 C51 C6 -173.8(9) . .
C9 C6 C51 N8 -179.1(10) . .
N7 C6 C51 N8 0.0(11) . .
C9 C6 C51 C67 1.6(16) . .
N7 C6 C51 C67 -179.3(9) . .
C9 C30 C52 C67 1(2) . .
C56 N5 C54 C63 0.7(12) . .
Cd2 N5 C54 C63 -179.1(7) . .
C56 N5 C54 C55 177.9(12) . .
Cd2 N5 C54 C55 -1.9(17) . .
N5 C54 C55 C66 -179.0(11) . .
C63 C54 C55 C66 -2.0(18) . .
C54 N5 C56 N6 -0.1(13) . .
Cd2 N5 C56 N6 179.7(7) . .
C54 N5 C56 C84 -177.6(12) . .
Cd2 N5 C56 C84 2.3(17) . .
C63 N6 C56 N5 -0.6(14) . .
C61 N6 C56 N5 175.1(12) . .
C63 N6 C56 C84 177.0(12) . .
C61 N6 C56 C84 -7.4(19) . .
N2 C41 C57 C58 55.3(16) . .
C41 C57 C58 C59 178.7(13) . .
C57 C58 C59 C60 53(3) . .
C58 C59 C60 C61 170.6(17) . .
C63 N6 C61 C60 95.0(19) . .
C56 N6 C61 C60 -80(2) . .
C59 C60 C61 N6 -48(3) . .
C56 N6 C63 C54 1.0(13) . .
C61 N6 C63 C54 -174.4(12) . .
C56 N6 C63 C64 -179.4(13) . .
C61 N6 C63 C64 5(2) . .
N5 C54 C63 N6 -1.1(12) . .
C55 C54 C63 N6 -178.7(10) . .
N5 C54 C63 C64 179.3(12) . .
C55 C54 C63 C64 1.6(19) . .
N6 C63 C64 C65 -178.0(13) . .
C54 C63 C64 C65 2(2) . .
C63 C64 C65 C66 -4(2) . .
C54 C55 C66 C65 -1(2) . .
C64 C65 C66 C55 4(2) . .
C30 C52 C67 C51 -0.2(18) . .
N8 C51 C67 C52 180.0(11) . .
C6 C51 C67 C52 -0.9(15) . .
N8 C29 C68 C80 63.5(15) . 2_664
C77 C40 C73 N1 177.0(10) . .
N2 C40 C73 N1 -3.2(12) . .
C77 C40 C73 C74 1.4(17) . .
N2 C40 C73 C74 -178.8(9) . .
C28 N1 C73 C40 3.9(12) . .
Cd1 N1 C73 C40 162.1(7) . .
C28 N1 C73 C74 179.0(11) . .
Cd1 N1 C73 C74 -22.8(15) . .
C40 C73 C74 C75 -3.2(18) . .
N1 C73 C74 C75 -177.8(12) . .
C73 C74 C75 C76 4(2) . .
C74 C75 C76 C77 -3(2) . .
C75 C76 C77 C40 1(2) . .
N2 C40 C77 C76 179.8(12) . .
C73 C40 C77 C76 -0.6(18) . .
C17 C47 C78 C79 1.3(19) . .
N3 C47 C78 C79 177.3(12) . .
C47 C78 C79 C19 -4(2) . .
C18 C19 C79 C78 4(3) . .
C32 C50 C80 C68 -177.6(12) . 2_665
O2 C26 O1 Cd1 2.2(11) . .
C34 C26 O1 Cd1 -180.0(7) . .
O4 Cd1 O1 C26 50.3(8) . .
N1 Cd1 O1 C26 -84.7(6) . .
N3 Cd1 O1 C26 172.1(6) . .
O2 Cd1 O1 C26 -1.1(6) . .
O3 Cd1 O1 C26 79.7(6) . .
O1 C26 O2 Cd1 -2.0(10) . .
C34 C26 O2 Cd1 -179.7(8) . .
O4 Cd1 O2 C26 -152.7(6) . .
O1 Cd1 O2 C26 1.2(6) . .
N1 Cd1 O2 C26 112.5(6) . .
N3 Cd1 O2 C26 -15.8(11) . .
O3 Cd1 O2 C26 -98.6(6) . .
O4 C13 O3 Cd1 11.3(9) . .
C14 C13 O3 Cd1 -167.4(8) . .
O4 Cd1 O3 C13 -6.4(5) . .
O1 Cd1 O3 C13 -167.3(6) . .
N1 Cd1 O3 C13 -16.3(9) . .
N3 Cd1 O3 C13 90.3(6) . .
O2 Cd1 O3 C13 -112.8(6) . .
O3 C13 O4 Cd1 -12.4(10) . .
C14 C13 O4 Cd1 166.3(7) . .
O1 Cd1 O4 C13 42.2(8) . .
N1 Cd1 O4 C13 -179.0(6) . .
N3 Cd1 O4 C13 -81.1(6) . .
O2 Cd1 O4 C13 83.1(5) . .
O3 Cd1 O4 C13 6.1(5) . .
O5 C44 O6 Cd2 -3.4(14) . 1_565
C37 C44 O6 Cd2 178.5(7) . 1_565
O8 C33 O7 Cd2 0.7(12) . .
C23 C33 O7 Cd2 -179.4(7) . .
O6 Cd2 O7 C33 -75.9(8) 1_545 .
N7 Cd2 O7 C33 65.6(7) . .
N5 Cd2 O7 C33 168.9(7) . .
O8 Cd2 O7 C33 -0.3(6) . .
O7 C33 O8 Cd2 -0.6(10) . .
C23 C33 O8 Cd2 179.5(9) . .
O6 Cd2 O8 C33 139.6(6) 1_545 .
O7 Cd2 O8 C33 0.3(6) . .
N7 Cd2 O8 C33 -122.5(7) . .
N5 Cd2 O8 C33 -18.5(9) . .
